data_7052045
loop_
_publ_author_name
'Marc D. Walter'
'Dirk Bentz'
'Frank Weber'
'Oliver Schmitt'
'Gotthelf Wolmersh\"auser'
'Helmut Sitzmann'

_publ_section_title
;
 Cation size dependent reactivity of lanthanide trihalides with bulky
 alkylcyclopentadienyl anions
;
_journal_issue 2
_journal_name_full 'New Journal of Chemistry'
_journal_page_first 305
_journal_paper_doi 10.1039/b603701a
_journal_volume 31
_journal_year 2007
_chemical_formula_moiety 'C34 H58 I Tm'
_chemical_formula_sum 'C34 H58 I Tm'
_chemical_formula_weight 762.63
_chemical_name_systematic
;
?
;
_space_group_IT_number 14
_symmetry_cell_setting monoclinic
_symmetry_space_group_name_Hall '-P 2yn'
_symmetry_space_group_name_H-M 'P 1 21/n 1'
_atom_sites_solution_hydrogens geom
_atom_sites_solution_primary direct
_atom_sites_solution_secondary difmap
_audit_creation_method SHELXL-97
_cell_angle_alpha 90.00
_cell_angle_beta 95.586(6)
_cell_angle_gamma 90.00
_cell_formula_units_Z 4
_cell_length_a 11.7891(6)
_cell_length_b 15.4829(8)
_cell_length_c 18.5865(10)
_cell_measurement_reflns_used 8000
_cell_measurement_temperature 193(2)
_cell_measurement_theta_max 28.1
_cell_measurement_theta_min 2.35
_cell_volume 3376.5(3)
_computing_cell_refinement 'Stoe IPDS V2.63'
_computing_data_collection 'Stoe IPDS V2.63'
_computing_data_reduction 'Stoe IPDS V2.63'
_computing_molecular_graphics 'Siemens SHELXTL'
_computing_publication_material 'Siemens SHELXTL'
_computing_structure_refinement 'SHELXL-97 (Sheldrick, 1997)'
_computing_structure_solution 'SHELXS-97 (Sheldrick, 1990)'
_diffrn_ambient_temperature 193(2)
_diffrn_detector_area_resol_mean 18.4
_diffrn_measured_fraction_theta_full 0.962
_diffrn_measured_fraction_theta_max 0.962
_diffrn_measurement_device_type 'Stoe IPDS'
_diffrn_measurement_method \F-Oscillation
_diffrn_radiation_monochromator graphite
_diffrn_radiation_source 'fine-focus sealed tube'
_diffrn_radiation_type MoK\a
_diffrn_radiation_wavelength 0.71073
_diffrn_reflns_av_R_equivalents 0.0725
_diffrn_reflns_av_sigmaI/netI 0.0499
_diffrn_reflns_limit_h_max 14
_diffrn_reflns_limit_h_min -14
_diffrn_reflns_limit_k_max 19
_diffrn_reflns_limit_k_min -19
_diffrn_reflns_limit_l_max 23
_diffrn_reflns_limit_l_min -23
_diffrn_reflns_number 36088
_diffrn_reflns_theta_full 26.73
_diffrn_reflns_theta_max 26.73
_diffrn_reflns_theta_min 2.63
_exptl_absorpt_coefficient_mu 3.561
_exptl_absorpt_correction_T_max 0.77167
_exptl_absorpt_correction_T_min 0.36475
_exptl_absorpt_correction_type analytical
_exptl_crystal_colour orange
_exptl_crystal_density_diffrn 1.500
_exptl_crystal_density_method 'not measured'
_exptl_crystal_description 'transparent plate'
_exptl_crystal_F_000 1536
_exptl_crystal_size_max 0.32
_exptl_crystal_size_mid 0.27
_exptl_crystal_size_min 0.07
_refine_diff_density_max 0.789
_refine_diff_density_min -1.008
_refine_diff_density_rms 0.091
_refine_ls_extinction_method none
_refine_ls_goodness_of_fit_ref 0.885
_refine_ls_hydrogen_treatment constr
_refine_ls_matrix_type full
_refine_ls_number_parameters 341
_refine_ls_number_reflns 7156
_refine_ls_number_restraints 0
_refine_ls_restrained_S_all 0.885
_refine_ls_R_factor_all 0.0380
_refine_ls_R_factor_gt 0.0244
_refine_ls_shift/su_max 0.001
_refine_ls_shift/su_mean 0.000
_refine_ls_structure_factor_coef Fsqd
_refine_ls_weighting_details 'w=1/[\s^2^(Fo^2^)+(0.0210P)^2^+0.0000P] where P=(Fo^2^+2Fc^2^)/3'
_refine_ls_weighting_scheme calc
_refine_ls_wR_factor_gt 0.0483
_refine_ls_wR_factor_ref 0.0502
_reflns_number_gt 5553
_reflns_number_total 7156
_reflns_threshold_expression >2sigma(I)
_cod_data_source_file b603701a.txt
_cod_data_source_block 0409
_cod_depositor_comments
;
The following automatic conversions were performed:
'_symmetry_cell_setting' value 'Monoclinic' changed to 'monoclinic'
according to '/home/saulius/struct/CIF-dictionaries/cif_core.dic'
dictionary named 'cif_core.dic' version 2.4.1 from 2010-06-29.

Automatic conversion script
Id: cif_fix_enum 1527 2010-12-29 10:47:43Z saulius 

The following automatic conversions were performed:

'_refine_ls_weighting_scheme' value 'calc
w=1/[\s^2^(Fo^2^)+(0.0210P)^2^+0.0000P] where P=(Fo^2^+2Fc^2^)/3' was
changed to 'calc'. New tag '_refine_ls_weighting_details' was
created. The value of the new tag was set to
'w=1/[\s^2^(Fo^2^)+(0.0210P)^2^+0.0000P] where P=(Fo^2^+2Fc^2^)/3'.

Automatic conversion script
Id: cif_fix_values 3143 2015-03-26 13:38:13Z robertas 
;
_cod_original_sg_symbol_H-M P2(1)/n
_cod_database_code 7052045

loop_
_symmetry_equiv_pos_as_xyz
'x, y, z'
'-x+1/2, y+1/2, -z+1/2'
'-x, -y, -z'
'x-1/2, -y-1/2, z-1/2'

loop_
_atom_site_label
_atom_site_type_symbol
_atom_site_fract_x
_atom_site_fract_y
_atom_site_fract_z
_atom_site_U_iso_or_equiv
_atom_site_adp_type
_atom_site_occupancy
_atom_site_calc_flag
_atom_site_refinement_flags
_atom_site_disorder_assembly
_atom_site_disorder_group
Tm1 Tm 0.276911(11) 0.218119(9) 0.053795(7) 0.02094(4) Uani 1 d . . .
I1 I 0.32081(2) 0.035545(17) 0.071390(14) 0.04574(8) Uani 1 d . . .
C1 C 0.0960(2) 0.2794(2) 0.10761(15) 0.0249(6) Uani 1 d . . .
C2 C 0.1155(2) 0.1987(2) 0.14346(15) 0.0234(7) Uani 1 d . . .
C3 C 0.2211(2) 0.2056(2) 0.18979(15) 0.0223(6) Uani 1 d . . .
C4 C 0.2647(2) 0.2902(2) 0.18113(15) 0.0231(6) Uani 1 d . . .
C5 C 0.1881(3) 0.3339(2) 0.13050(16) 0.0256(7) Uani 1 d . . .
H5 H 0.1974 0.3915 0.1143 0.031 Uiso 1 calc R . .
C6 C 0.4607(3) 0.2311(2) -0.01194(15) 0.0229(7) Uani 1 d . . .
C7 C 0.3782(3) 0.1960(2) -0.06572(15) 0.0244(7) Uani 1 d . . .
C8 C 0.2939(3) 0.2615(2) -0.08195(15) 0.0251(7) Uani 1 d . . .
C9 C 0.3251(3) 0.3365(2) -0.04087(16) 0.0246(7) Uani 1 d . . .
C10 C 0.4272(3) 0.3165(2) 0.00328(16) 0.0239(7) Uani 1 d . . .
H10 H 0.4665 0.3543 0.0374 0.029 Uiso 1 calc R . .
C11 C -0.0148(3) 0.3115(3) 0.06787(17) 0.0309(8) Uani 1 d . . .
H11 H -0.0579 0.2603 0.0469 0.037 Uiso 1 calc R . .
C12 C 0.0005(3) 0.3748(3) 0.0068(2) 0.0457(10) Uani 1 d . . .
H12A H 0.0413 0.4261 0.0264 0.069 Uiso 1 calc R . .
H12B H -0.0744 0.3918 -0.0164 0.069 Uiso 1 calc R . .
H12C H 0.0445 0.3471 -0.0290 0.069 Uiso 1 calc R . .
C13 C -0.0871(4) 0.3553(4) 0.1220(2) 0.0643(16) Uani 1 d . . .
H13A H -0.0494 0.4084 0.1402 0.096 Uiso 1 calc R . .
H13B H -0.0957 0.3160 0.1625 0.096 Uiso 1 calc R . .
H13C H -0.1625 0.3693 0.0978 0.096 Uiso 1 calc R . .
C21 C 0.0381(3) 0.1200(2) 0.14103(17) 0.0309(8) Uani 1 d . . .
H21 H 0.0836 0.0721 0.1657 0.037 Uiso 1 calc R . .
C22 C -0.0062(4) 0.0866(3) 0.0664(2) 0.0445(10) Uani 1 d . . .
H22A H -0.0576 0.1295 0.0420 0.067 Uiso 1 calc R . .
H22B H -0.0475 0.0324 0.0715 0.067 Uiso 1 calc R . .
H22C H 0.0581 0.0765 0.0378 0.067 Uiso 1 calc R . .
C23 C -0.0652(4) 0.1351(4) 0.1845(3) 0.0675(16) Uani 1 d . . .
H23A H -0.0395 0.1621 0.2310 0.101 Uiso 1 calc R . .
H23B H -0.1017 0.0797 0.1931 0.101 Uiso 1 calc R . .
H23C H -0.1200 0.1732 0.1571 0.101 Uiso 1 calc R . .
C31 C 0.2614(3) 0.1357(2) 0.24407(17) 0.0286(7) Uani 1 d . . .
H31 H 0.2335 0.0797 0.2221 0.034 Uiso 1 calc R . .
C32 C 0.3891(4) 0.1250(3) 0.2622(2) 0.0541(12) Uani 1 d . . .
H32A H 0.4267 0.1240 0.2174 0.081 Uiso 1 calc R . .
H32B H 0.4043 0.0708 0.2885 0.081 Uiso 1 calc R . .
H32C H 0.4187 0.1735 0.2924 0.081 Uiso 1 calc R . .
C33 C 0.2031(5) 0.1457(3) 0.3138(2) 0.0670(15) Uani 1 d . . .
H33A H 0.2229 0.0964 0.3457 0.100 Uiso 1 calc R . .
H33B H 0.1203 0.1478 0.3021 0.100 Uiso 1 calc R . .
H33C H 0.2290 0.1992 0.3383 0.100 Uiso 1 calc R . .
C41 C 0.3583(3) 0.3350(2) 0.22991(17) 0.0278(7) Uani 1 d . . .
H41 H 0.4143 0.2902 0.2491 0.033 Uiso 1 calc R . .
C42 C 0.4227(4) 0.4045(3) 0.1930(2) 0.0522(12) Uani 1 d . . .
H42A H 0.3694 0.4493 0.1739 0.078 Uiso 1 calc R . .
H42B H 0.4599 0.3788 0.1532 0.078 Uiso 1 calc R . .
H42C H 0.4806 0.4302 0.2280 0.078 Uiso 1 calc R . .
C43 C 0.3063(4) 0.3752(3) 0.2935(2) 0.0483(11) Uani 1 d . . .
H43A H 0.2506 0.4192 0.2759 0.072 Uiso 1 calc R . .
H43B H 0.3664 0.4020 0.3262 0.072 Uiso 1 calc R . .
H43C H 0.2681 0.3304 0.3195 0.072 Uiso 1 calc R . .
C61 C 0.5680(3) 0.1893(2) 0.02149(16) 0.0268(7) Uani 1 d . . .
H61 H 0.5586 0.1253 0.0167 0.032 Uiso 1 calc R . .
C62 C 0.5910(3) 0.2108(3) 0.10226(17) 0.0438(9) Uani 1 d . . .
H62A H 0.6078 0.2726 0.1080 0.066 Uiso 1 calc R . .
H62B H 0.6562 0.1771 0.1234 0.066 Uiso 1 calc R . .
H62C H 0.5235 0.1966 0.1269 0.066 Uiso 1 calc R . .
C63 C 0.6718(3) 0.2155(3) -0.01648(19) 0.0428(9) Uani 1 d . . .
H63A H 0.6608 0.1975 -0.0672 0.064 Uiso 1 calc R . .
H63B H 0.7399 0.1874 0.0073 0.064 Uiso 1 calc R . .
H63C H 0.6813 0.2783 -0.0138 0.064 Uiso 1 calc R . .
C71 C 0.4036(3) 0.1130(2) -0.10585(17) 0.0325(8) Uani 1 d . . .
H71 H 0.4597 0.0805 -0.0722 0.039 Uiso 1 calc R . .
C72 C 0.3100(4) 0.0488(3) -0.1292(2) 0.0478(10) Uani 1 d . . .
H72A H 0.2712 0.0316 -0.0872 0.072 Uiso 1 calc R . .
H72B H 0.3434 -0.0022 -0.1502 0.072 Uiso 1 calc R . .
H72C H 0.2550 0.0757 -0.1654 0.072 Uiso 1 calc R . .
C73 C 0.4683(3) 0.1369(3) -0.17147(18) 0.0438(10) Uani 1 d . . .
H73A H 0.4966 0.0842 -0.1928 0.066 Uiso 1 calc R . .
H73B H 0.5327 0.1746 -0.1556 0.066 Uiso 1 calc R . .
H73C H 0.4166 0.1671 -0.2076 0.066 Uiso 1 calc R . .
C81 C 0.1821(3) 0.2577(3) -0.13064(16) 0.0319(8) Uani 1 d . . .
H81 H 0.1462 0.3158 -0.1265 0.038 Uiso 1 calc R . .
C82 C 0.0985(3) 0.1936(3) -0.10233(19) 0.0426(10) Uani 1 d . . .
H82A H 0.1276 0.1347 -0.1068 0.064 Uiso 1 calc R . .
H82B H 0.0243 0.1988 -0.1306 0.064 Uiso 1 calc R . .
H82C H 0.0902 0.2061 -0.0514 0.064 Uiso 1 calc R . .
C83 C 0.1934(3) 0.2452(3) -0.21172(18) 0.0454(11) Uani 1 d . . .
H83A H 0.2457 0.2887 -0.2280 0.068 Uiso 1 calc R . .
H83B H 0.1185 0.2517 -0.2390 0.068 Uiso 1 calc R . .
H83C H 0.2234 0.1874 -0.2199 0.068 Uiso 1 calc R . .
C91 C 0.2826(3) 0.4283(2) -0.05636(18) 0.0323(8) Uani 1 d . . .
H91 H 0.1975 0.4271 -0.0638 0.039 Uiso 1 calc R . .
C92 C 0.3182(4) 0.4924(2) 0.0034(2) 0.0412(9) Uani 1 d . . .
H92A H 0.2867 0.4746 0.0480 0.062 Uiso 1 calc R . .
H92B H 0.2894 0.5499 -0.0108 0.062 Uiso 1 calc R . .
H92C H 0.4016 0.4942 0.0116 0.062 Uiso 1 calc R . .
C93 C 0.3278(4) 0.4587(3) -0.1267(2) 0.0542(12) Uani 1 d . . .
H93A H 0.3046 0.5187 -0.1363 0.081 Uiso 1 calc R . .
H93B H 0.2966 0.4219 -0.1667 0.081 Uiso 1 calc R . .
H93C H 0.4112 0.4549 -0.1219 0.081 Uiso 1 calc R . .

loop_
_atom_site_aniso_label
_atom_site_aniso_U_11
_atom_site_aniso_U_22
_atom_site_aniso_U_33
_atom_site_aniso_U_23
_atom_site_aniso_U_13
_atom_site_aniso_U_12
Tm1 0.02073(6) 0.01999(7) 0.02237(6) 0.00101(6) 0.00342(4) 0.00168(7)
I1 0.06345(17) 0.02505(13) 0.05390(15) 0.00959(11) 0.03203(13) 0.01466(12)
C1 0.0193(14) 0.0278(18) 0.0282(14) -0.0042(14) 0.0055(11) 0.0045(15)
C2 0.0196(14) 0.0270(19) 0.0239(14) -0.0034(12) 0.0035(11) -0.0005(14)
C3 0.0236(15) 0.0226(17) 0.0209(13) -0.0019(12) 0.0030(11) -0.0002(14)
C4 0.0236(14) 0.0232(17) 0.0228(13) -0.0045(13) 0.0029(11) 0.0002(15)
C5 0.0269(17) 0.0212(17) 0.0297(16) 0.0003(13) 0.0085(13) 0.0036(14)
C6 0.0209(14) 0.0261(18) 0.0225(13) 0.0030(13) 0.0057(11) 0.0010(14)
C7 0.0245(15) 0.0284(19) 0.0205(14) 0.0010(12) 0.0028(12) 0.0000(14)
C8 0.0204(15) 0.035(2) 0.0199(13) 0.0046(13) -0.0001(11) 0.0026(14)
C9 0.0218(16) 0.0249(18) 0.0274(15) 0.0033(13) 0.0037(13) 0.0032(14)
C10 0.0231(15) 0.0278(18) 0.0210(14) 0.0033(12) 0.0028(12) 0.0011(14)
C11 0.0222(16) 0.040(2) 0.0302(16) 0.0006(14) 0.0016(13) 0.0050(16)
C12 0.037(2) 0.050(3) 0.051(2) 0.0142(19) 0.0040(18) 0.013(2)
C13 0.044(2) 0.107(5) 0.043(2) 0.001(2) 0.0076(19) 0.043(3)
C21 0.0255(17) 0.036(2) 0.0319(16) -0.0043(14) 0.0045(13) -0.0065(16)
C22 0.045(2) 0.041(2) 0.046(2) -0.0081(18) -0.0033(18) -0.013(2)
C23 0.057(3) 0.079(4) 0.073(3) -0.027(3) 0.038(3) -0.035(3)
C31 0.0348(19) 0.0219(19) 0.0292(16) 0.0011(13) 0.0032(14) -0.0007(15)
C32 0.041(2) 0.055(3) 0.061(3) 0.031(2) -0.020(2) -0.005(2)
C33 0.118(4) 0.052(3) 0.036(2) 0.014(2) 0.032(3) 0.018(3)
C41 0.0262(17) 0.0246(18) 0.0321(16) -0.0041(14) -0.0006(13) 0.0010(15)
C42 0.062(3) 0.054(3) 0.041(2) -0.0145(19) 0.0053(19) -0.036(2)
C43 0.050(2) 0.054(3) 0.042(2) -0.0220(19) 0.0112(18) -0.017(2)
C61 0.0209(15) 0.0301(19) 0.0290(15) 0.0010(13) -0.0001(12) 0.0035(14)
C62 0.040(2) 0.059(3) 0.0309(17) 0.0034(19) -0.0047(14) 0.010(2)
C63 0.0238(16) 0.061(3) 0.0440(19) 0.005(2) 0.0053(14) 0.002(2)
C71 0.0352(19) 0.033(2) 0.0290(16) -0.0069(14) 0.0013(14) 0.0026(17)
C72 0.056(3) 0.038(2) 0.048(2) -0.0145(18) -0.0004(19) -0.002(2)
C73 0.045(2) 0.058(3) 0.0298(17) -0.0082(17) 0.0085(16) 0.008(2)
C81 0.0209(16) 0.048(2) 0.0261(15) 0.0044(14) -0.0019(12) 0.0022(16)
C82 0.0336(19) 0.056(3) 0.0379(19) -0.0013(17) 0.0001(15) -0.004(2)
C83 0.036(2) 0.072(3) 0.0273(17) 0.0053(17) -0.0043(15) 0.003(2)
C91 0.0312(19) 0.029(2) 0.0370(18) 0.0094(15) 0.0073(15) 0.0059(16)
C92 0.047(2) 0.0185(19) 0.058(2) 0.0089(16) 0.0052(19) 0.0041(17)
C93 0.072(3) 0.039(2) 0.055(2) 0.025(2) 0.026(2) 0.016(2)

loop_
_atom_type_symbol
_atom_type_description
_atom_type_scat_dispersion_real
_atom_type_scat_dispersion_imag
_atom_type_scat_source
C C 0.0033 0.0016 'International Tables Vol C Tables 4.2.6.8 and 6.1.1.4'
H H 0.0000 0.0000 'International Tables Vol C Tables 4.2.6.8 and 6.1.1.4'
I I -0.4742 1.8119 'International Tables Vol C Tables 4.2.6.8 and 6.1.1.4'
Tm Tm -0.3139 5.2483 'International Tables Vol C Tables 4.2.6.8 and 6.1.1.4'

loop_
_geom_angle_atom_site_label_1
_geom_angle_atom_site_label_2
_geom_angle_atom_site_label_3
_geom_angle
_geom_angle_site_symmetry_1
_geom_angle_site_symmetry_3
_geom_angle_publ_flag
C5 Tm1 C10 96.93(10) . . ?
C5 Tm1 C6 127.51(10) . . ?
C10 Tm1 C6 31.74(10) . . ?
C5 Tm1 C1 31.46(10) . . ?
C10 Tm1 C1 122.56(11) . . ?
C6 Tm1 C1 154.04(11) . . ?
C5 Tm1 C4 31.42(10) . . ?
C10 Tm1 C4 100.14(10) . . ?
C6 Tm1 C4 120.72(10) . . ?
C1 Tm1 C4 52.11(9) . . ?
C5 Tm1 C8 115.16(10) . . ?
C10 Tm1 C8 51.92(10) . . ?
C6 Tm1 C8 52.10(9) . . ?
C1 Tm1 C8 114.43(10) . . ?
C4 Tm1 C8 140.15(11) . . ?
C5 Tm1 C9 90.62(10) . . ?
C10 Tm1 C9 31.62(10) . . ?
C6 Tm1 C9 52.36(10) . . ?
C1 Tm1 C9 103.82(10) . . ?
C4 Tm1 C9 109.79(10) . . ?
C8 Tm1 C9 31.18(10) . . ?
C5 Tm1 C7 142.75(10) . . ?
C10 Tm1 C7 52.33(10) . . ?
C6 Tm1 C7 31.70(10) . . ?
C1 Tm1 C7 144.92(10) . . ?
C4 Tm1 C7 151.44(10) . . ?
C8 Tm1 C7 31.43(10) . . ?
C9 Tm1 C7 52.12(10) . . ?
C5 Tm1 C2 51.64(10) . . ?
C10 Tm1 C2 148.30(10) . . ?
C6 Tm1 C2 169.09(9) . . ?
C1 Tm1 C2 31.24(10) . . ?
C4 Tm1 C2 51.78(9) . . ?
C8 Tm1 C2 138.78(9) . . ?
C9 Tm1 C2 135.06(10) . . ?
C7 Tm1 C2 156.73(10) . . ?
C5 Tm1 C3 51.55(10) . . ?
C10 Tm1 C3 128.76(10) . . ?
C6 Tm1 C3 137.91(9) . . ?
C1 Tm1 C3 51.86(9) . . ?
C4 Tm1 C3 31.06(10) . . ?
C8 Tm1 C3 165.73(10) . . ?
C9 Tm1 C3 140.11(10) . . ?
C7 Tm1 C3 162.79(9) . . ?
C2 Tm1 C3 31.40(9) . . ?
C5 Tm1 I1 134.20(7) . . ?
C10 Tm1 I1 119.82(7) . . ?
C6 Tm1 I1 88.89(7) . . ?
C1 Tm1 I1 117.05(8) . . ?
C4 Tm1 I1 109.77(7) . . ?
C8 Tm1 I1 109.16(8) . . ?
C9 Tm1 I1 135.03(7) . . ?
C7 Tm1 I1 82.99(7) . . ?
C2 Tm1 I1 87.11(7) . . ?
C3 Tm1 I1 83.10(7) . . ?
C5 C1 C2 107.4(3) . . ?
C5 C1 C11 123.5(3) . . ?
C2 C1 C11 127.4(3) . . ?
C5 C1 Tm1 72.52(16) . . ?
C2 C1 Tm1 76.14(16) . . ?
C11 C1 Tm1 128.73(19) . . ?
C1 C2 C3 107.7(3) . . ?
C1 C2 C21 128.3(3) . . ?
C3 C2 C21 123.8(3) . . ?
C1 C2 Tm1 72.62(15) . . ?
C3 C2 Tm1 74.86(15) . . ?
C21 C2 Tm1 122.33(19) . . ?
C4 C3 C2 107.5(3) . . ?
C4 C3 C31 129.5(3) . . ?
C2 C3 C31 122.5(3) . . ?
C4 C3 Tm1 72.65(15) . . ?
C2 C3 Tm1 73.74(15) . . ?
C31 C3 Tm1 125.9(2) . . ?
C5 C4 C3 107.6(3) . . ?
C5 C4 C41 123.8(3) . . ?
C3 C4 C41 126.9(3) . . ?
C5 C4 Tm1 72.03(16) . . ?
C3 C4 Tm1 76.30(16) . . ?
C41 C4 Tm1 128.88(18) . . ?
C4 C5 C1 109.8(3) . . ?
C4 C5 Tm1 76.54(17) . . ?
C1 C5 Tm1 76.02(17) . . ?
C10 C6 C7 108.0(3) . . ?
C10 C6 C61 124.1(3) . . ?
C7 C6 C61 127.8(3) . . ?
C10 C6 Tm1 73.53(15) . . ?
C7 C6 Tm1 75.97(16) . . ?
C61 C6 Tm1 118.67(18) . . ?
C6 C7 C8 106.8(3) . . ?
C6 C7 C71 120.5(3) . . ?
C8 C7 C71 131.1(3) . . ?
C6 C7 Tm1 72.33(15) . . ?
C8 C7 Tm1 74.00(16) . . ?
C71 C7 Tm1 130.1(2) . . ?
C9 C8 C7 109.2(3) . . ?
C9 C8 C81 120.9(3) . . ?
C7 C8 C81 129.8(3) . . ?
C9 C8 Tm1 74.53(16) . . ?
C7 C8 Tm1 74.57(16) . . ?
C81 C8 Tm1 114.59(18) . . ?
C8 C9 C10 107.0(3) . . ?
C8 C9 C91 126.8(3) . . ?
C10 C9 C91 123.7(3) . . ?
C8 C9 Tm1 74.28(18) . . ?
C10 C9 Tm1 71.93(17) . . ?
C91 C9 Tm1 133.22(19) . . ?
C6 C10 C9 108.9(3) . . ?
C6 C10 Tm1 74.72(17) . . ?
C9 C10 Tm1 76.46(18) . . ?
C12 C11 C1 114.5(3) . . ?
C12 C11 C13 108.5(4) . . ?
C1 C11 C13 109.3(3) . . ?
C2 C21 C22 116.8(3) . . ?
C2 C21 C23 111.4(3) . . ?
C22 C21 C23 108.0(3) . . ?
C32 C31 C3 117.6(3) . . ?
C32 C31 C33 109.8(3) . . ?
C3 C31 C33 110.6(3) . . ?
C43 C41 C4 109.0(3) . . ?
C43 C41 C42 108.6(3) . . ?
C4 C41 C42 114.7(3) . . ?
C6 C61 C63 112.0(3) . . ?
C6 C61 C62 111.9(3) . . ?
C63 C61 C62 108.7(3) . . ?
C72 C71 C7 121.2(3) . . ?
C72 C71 C73 109.4(3) . . ?
C7 C71 C73 108.6(3) . . ?
C8 C81 C83 115.7(3) . . ?
C8 C81 C82 111.7(3) . . ?
C83 C81 C82 112.1(3) . . ?
C92 C91 C9 114.2(3) . . ?
C92 C91 C93 109.2(3) . . ?
C9 C91 C93 108.2(3) . . ?

loop_
_geom_bond_atom_site_label_1
_geom_bond_atom_site_label_2
_geom_bond_distance
_geom_bond_site_symmetry_2
_geom_bond_publ_flag
Tm1 C5 2.576(3) . ?
Tm1 C10 2.582(3) . ?
Tm1 C6 2.597(3) . ?
Tm1 C1 2.620(3) . ?
Tm1 C4 2.633(3) . ?
Tm1 C8 2.637(3) . ?
Tm1 C9 2.640(3) . ?
Tm1 C7 2.645(3) . ?
Tm1 C2 2.666(3) . ?
Tm1 C3 2.680(3) . ?
Tm1 I1 2.8866(3) . ?
C1 C5 1.409(5) . ?
C1 C2 1.424(5) . ?
C1 C11 1.520(4) . ?
C2 C3 1.447(4) . ?
C2 C21 1.520(5) . ?
C3 C4 1.423(4) . ?
C3 C31 1.523(4) . ?
C4 C5 1.412(5) . ?
C4 C41 1.525(4) . ?
C6 C10 1.416(5) . ?
C6 C7 1.433(4) . ?
C6 C61 1.500(4) . ?
C7 C8 1.431(5) . ?
C7 C71 1.530(5) . ?
C8 C9 1.418(5) . ?
C8 C81 1.526(4) . ?
C9 C10 1.424(4) . ?
C9 C91 1.525(5) . ?
C11 C12 1.524(5) . ?
C11 C13 1.538(5) . ?
C21 C22 1.524(5) . ?
C21 C23 1.544(5) . ?
C31 C32 1.519(5) . ?
C31 C33 1.533(5) . ?
C41 C43 1.517(5) . ?
C41 C42 1.518(5) . ?
C61 C63 1.526(4) . ?
C61 C62 1.536(4) . ?
C71 C72 1.517(5) . ?
C71 C73 1.545(5) . ?
C81 C83 1.538(4) . ?
C81 C82 1.528(5) . ?
C91 C92 1.519(5) . ?
C91 C93 1.533(5) . ?
